data_1550460
loop_
_publ_author_name
'Slassi, Siham'
'Stetsiuk, Oleh'
'Amine, Amina'
'Aarjane, Mohammed'
'El-Ghayoury, Abdelkrim'
'Zouihri, Hafid'
'Yamni, Khalid'

_publ_section_title
;
 2-[(<i>E</i>)-{[3-(1<i>H</i>-Imidazol-1-yl)propyl]imino}methyl]-4-[(<i>E</i>)-(4-methylphenyl)diazenyl]phenol
;
_journal_coeditor_code HB4279
_journal_issue 1
_journal_name_full IUCrData
_journal_page_first x190036
_journal_paper_doi 10.1107/S2414314619000361
_journal_volume 4
_journal_year 2019
_chemical_formula_iupac 'C20 H21 N5 O'
_chemical_formula_moiety 'C20 H21 N5 O'
_chemical_formula_sum 'C20 H21 N5 O'
_chemical_formula_weight 347.42
_chemical_name_common
2-[(<i>E</i>)-{[3-(1<i>H</i>-Imidazol-1-yl)propyl]imino}methyl]-4-[(<i>E</i>)-(4-methylphenyl)diazenyl]phenol
_space_group_crystal_system monoclinic
_space_group_IT_number 13
_space_group_name_Hall '-P 2yac'
_space_group_name_H-M_alt 'P 1 2/n 1'
_symmetry_space_group_name_Hall '-P 2yac'
_symmetry_space_group_name_H-M 'P 1 2/n 1'
_atom_sites_solution_hydrogens geom
_atom_sites_solution_primary dual
_audit_creation_method SHELXL-2014/7
_cell_angle_alpha 90
_cell_angle_beta 90.317(3)
_cell_angle_gamma 90
_cell_formula_units_Z 4
_cell_length_a 12.2410(4)
_cell_length_b 5.9386(2)
_cell_length_c 25.2112(9)
_cell_measurement_reflns_used 235
_cell_measurement_temperature 293(2)
_cell_measurement_theta_max 32.0
_cell_measurement_theta_min 0.7
_cell_volume 1832.69(11)
_computing_cell_refinement
;
SAINT (Bruker, 2009)
;
_computing_data_collection
;
APEX2 (Bruker, 2009)
;
_computing_data_reduction
;
SAINT (Bruker, 2009)
;
_computing_molecular_graphics
;
PLATON (Spek, 2009)
;
_computing_publication_material
;
publCIF (Westrip, 2010)
;
_computing_structure_refinement
;
SHELXL2014 (Sheldrick, 2015b)
;
_computing_structure_solution
;
SHELXT (Sheldrick, 2015a)
;
_diffrn_ambient_temperature 293(2)
_diffrn_measured_fraction_theta_full 0.985
_diffrn_measured_fraction_theta_max 0.941
_diffrn_measurement_device 'Agilent SuperNova CCD'
_diffrn_measurement_method '\w and \f'
_diffrn_radiation_source 'fine-focus sealed tube'
_diffrn_radiation_type CuK\a
_diffrn_radiation_wavelength 1.54184
_diffrn_reflns_av_R_equivalents 0.0158
_diffrn_reflns_av_unetI/netI 0.0193
_diffrn_reflns_limit_h_max 14
_diffrn_reflns_limit_h_min -14
_diffrn_reflns_limit_k_max 7
_diffrn_reflns_limit_k_min -4
_diffrn_reflns_limit_l_max 25
_diffrn_reflns_limit_l_min -30
_diffrn_reflns_number 5548
_diffrn_reflns_theta_full 67.684
_diffrn_reflns_theta_max 73.542
_diffrn_reflns_theta_min 4.006
_exptl_absorpt_coefficient_mu 0.651
_exptl_absorpt_correction_T_max 0.919
_exptl_absorpt_correction_T_min 0.842
_exptl_absorpt_correction_type none
_exptl_crystal_colour orange
_exptl_crystal_density_diffrn 1.259
_exptl_crystal_description prism
_exptl_crystal_F_000 736
_exptl_crystal_size_max 0.35
_exptl_crystal_size_mid 0.22
_exptl_crystal_size_min 0.13
_refine_diff_density_max 1.018
_refine_diff_density_min -0.675
_refine_ls_extinction_coef 0.0012(6)
_refine_ls_extinction_expression Fc^*^=kFc[1+0.001xFc^2^\l^3^/sin(2\q)]^-1/4^
_refine_ls_extinction_method
;
SHELXL2014/7 (Sheldrick 2014
;
_refine_ls_goodness_of_fit_ref 1.079
_refine_ls_hydrogen_treatment constr
_refine_ls_matrix_type full
_refine_ls_number_parameters 236
_refine_ls_number_reflns 3487
_refine_ls_number_restraints 0
_refine_ls_restrained_S_all 1.079
_refine_ls_R_factor_all 0.0931
_refine_ls_R_factor_gt 0.0842
_refine_ls_shift/su_max 0.000
_refine_ls_shift/su_mean 0.000
_refine_ls_structure_factor_coef Fsqd
_refine_ls_weighting_details 'w=1/[\s^2^(Fo^2^)+(0.1176P)^2^+1.9097P] where P=(Fo^2^+2Fc^2^)/3'
_refine_ls_weighting_scheme calc
_refine_ls_wR_factor_gt 0.2340
_refine_ls_wR_factor_ref 0.2445
_reflns_number_gt 3037
_reflns_number_total 3487
_reflns_threshold_expression 'I > 2\s(I)'
_cod_data_source_file hb4279sup1.cif
_cod_data_source_block I
_cod_database_code 1550460
_shelx_space_group_comment
;
The symmetry employed for this shelxl refinement is uniquely defined
by the following loop, which should always be used as a source of
symmetry information in preference to the above space-group names.
They are only intended as comments.
;

loop_
_space_group_symop_operation_xyz
'x, y, z'
'-x+1/2, y, -z+1/2'
'-x, -y, -z'
'x-1/2, -y, z-1/2'

loop_
_atom_site_type_symbol
_atom_site_label
_atom_site_fract_x
_atom_site_fract_y
_atom_site_fract_z
_atom_site_U_iso_or_equiv
_atom_site_adp_type
_atom_site_calc_flag
_atom_site_occupancy
C C13 0.8079(4) 0.4904(8) 0.15663(17) 0.0903(14) Uani d 1
H H13A 0.7426 0.5753 0.1499 0.135 Uiso calc 1
H H13B 0.8425 0.4547 0.1236 0.135 Uiso calc 1
H H13C 0.7897 0.3537 0.1749 0.135 Uiso calc 1
C C14 1.4876(2) 1.0267(5) 0.40967(12) 0.0478(7) Uani d 1
H H14 1.5059 0.8854 0.3965 0.057 Uiso calc 1
C C15 1.6512(2) 1.0082(5) 0.45962(14) 0.0530(8) Uani d 1
H H15A 1.6768 0.9101 0.4315 0.064 Uiso calc 1
H H15B 1.6357 0.9160 0.4904 0.064 Uiso calc 1
C C16 1.7384(2) 1.1766(5) 0.47322(12) 0.0463(7) Uani d 1
H H16A 1.7086 1.2866 0.4976 0.056 Uiso calc 1
H H16B 1.7595 1.2556 0.4412 0.056 Uiso calc 1
C C17 1.8392(2) 1.0701(5) 0.49814(12) 0.0495(7) Uani d 1
H H17A 1.8915 1.1870 0.5070 0.059 Uiso calc 1
H H17B 1.8189 0.9943 0.5307 0.059 Uiso calc 1
C C18 1.8979(2) 0.6838(4) 0.46977(10) 0.0405(6) Uani d 1
H H18 1.8738 0.6112 0.5002 0.049 Uiso calc 1
C C19 1.9335(2) 0.9502(5) 0.41319(11) 0.0476(7) Uani d 1
H H19 1.9400 1.0892 0.3965 0.057 Uiso calc 1
C C20 1.9650(2) 0.7472(5) 0.39414(11) 0.0501(7) Uani d 1
H H20 1.9972 0.7252 0.3612 0.060 Uiso calc 1
N N3 1.55155(17) 1.1238(4) 0.44235(11) 0.0484(6) Uani d 1
N N4 1.89023(16) 0.9079(4) 0.46217(8) 0.0380(5) Uani d 1
N N6 1.9431(2) 0.5788(4) 0.42948(9) 0.0468(6) Uani d 1
O O1 1.42088(16) 1.4663(3) 0.44393(9) 0.0535(6) Uani d 1
H H1 1.4761 1.3929 0.4505 0.080 Uiso calc 1
C C1 0.9844(3) 0.5444(6) 0.20574(12) 0.0658(9) Uani d 1
H H2 1.0071 0.4026 0.1947 0.079 Uiso calc 1
C C2 0.8845(3) 0.6273(6) 0.19032(12) 0.0644(9) Uani d 1
C C3 0.8533(4) 0.8425(7) 0.20665(14) 0.0763(11) Uani d 1
H H3 0.7858 0.8970 0.1954 0.092 Uiso calc 1
C C4 0.9149(4) 0.9741(8) 0.23747(15) 0.0763(11) Uani d 1
H H4 0.8913 1.1168 0.2474 0.092 Uiso calc 1
C C5 1.0114(4) 0.8946(6) 0.25356(12) 0.0703(11) Uani d 1
C C6 1.0528(3) 0.6788(8) 0.23901(13) 0.0785(12) Uani d 1
H H6 1.1208 0.6285 0.2506 0.094 Uiso calc 1
C C7 1.3171(2) 1.0200(5) 0.35781(11) 0.0489(7) Uani d 1
H H7 1.3370 0.8779 0.3457 0.059 Uiso calc 1
C C8 1.2196(2) 1.1128(6) 0.34087(11) 0.0520(7) Uani d 1
C C9 1.1896(2) 1.3256(6) 0.35955(12) 0.0556(8) Uani d 1
H H9 1.1237 1.3890 0.3486 0.067 Uiso calc 1
C C10 1.2569(2) 1.4428(5) 0.39417(12) 0.0511(7) Uani d 1
H H10 1.2358 1.5839 0.4065 0.061 Uiso calc 1
C C11 1.3862(2) 1.1332(5) 0.39245(11) 0.0433(6) Uani d 1
C C12 1.3566(2) 1.3504(5) 0.41079(11) 0.0450(6) Uani d 1
N N1 1.0795(3) 1.0496(5) 0.28969(13) 0.0807(11) Uani d 1
N N2 1.1576(2) 0.9503(6) 0.30336(11) 0.0681(9) Uani d 1

loop_
_atom_site_aniso_label
_atom_site_aniso_U_11
_atom_site_aniso_U_22
_atom_site_aniso_U_33
_atom_site_aniso_U_12
_atom_site_aniso_U_13
_atom_site_aniso_U_23
C13 0.116(4) 0.081(3) 0.074(2) 0.007(3) -0.042(2) -0.015(2)
C14 0.0355(13) 0.0398(14) 0.0683(18) 0.0006(11) 0.0102(12) -0.0050(13)
C15 0.0353(14) 0.0440(15) 0.080(2) 0.0054(12) 0.0043(13) 0.0064(14)
C16 0.0420(14) 0.0410(14) 0.0557(16) 0.0095(11) -0.0084(12) -0.0055(12)
C17 0.0467(15) 0.0449(15) 0.0568(16) 0.0099(12) -0.0092(12) -0.0075(13)
C18 0.0407(13) 0.0396(13) 0.0411(13) 0.0024(10) 0.0025(10) 0.0091(10)
C19 0.0426(14) 0.0500(16) 0.0503(15) 0.0007(12) 0.0023(11) 0.0206(13)
C20 0.0462(15) 0.0629(18) 0.0412(14) 0.0048(13) 0.0065(11) 0.0100(13)
N3 0.0309(11) 0.0414(12) 0.0728(15) 0.0034(9) 0.0024(10) -0.0025(11)
N4 0.0321(10) 0.0372(11) 0.0447(11) 0.0030(8) -0.0030(8) 0.0064(9)
N6 0.0483(13) 0.0435(13) 0.0486(13) 0.0037(10) 0.0030(10) 0.0032(10)
O1 0.0425(10) 0.0406(11) 0.0772(14) 0.0046(8) -0.0049(9) -0.0094(10)
C1 0.091(3) 0.067(2) 0.0394(15) -0.0114(19) -0.0074(15) 0.0012(14)
C2 0.089(2) 0.065(2) 0.0395(15) -0.0021(18) -0.0112(15) -0.0008(14)
C3 0.109(3) 0.068(2) 0.0517(19) -0.005(2) 0.0041(19) -0.0053(17)
C4 0.095(3) 0.074(2) 0.060(2) -0.004(2) 0.005(2) -0.0018(19)
C5 0.118(3) 0.058(2) 0.0353(15) -0.033(2) 0.0192(17) -0.0083(14)
C6 0.074(2) 0.121(3) 0.0412(16) -0.019(2) -0.0011(15) 0.032(2)
C7 0.0419(14) 0.0543(16) 0.0507(15) -0.0049(12) 0.0113(12) -0.0046(13)
C8 0.0432(15) 0.0693(19) 0.0436(14) -0.0089(14) 0.0083(11) 0.0039(14)
C9 0.0393(14) 0.077(2) 0.0506(16) 0.0053(14) 0.0014(12) 0.0181(15)
C10 0.0449(15) 0.0520(16) 0.0566(17) 0.0102(13) 0.0075(12) 0.0098(13)
C11 0.0327(12) 0.0440(14) 0.0532(15) -0.0010(10) 0.0075(11) -0.0006(12)
C12 0.0370(13) 0.0450(15) 0.0531(15) 0.0013(11) 0.0055(11) 0.0044(12)
N1 0.106(3) 0.0599(18) 0.076(2) 0.0242(18) 0.0444(19) 0.0206(16)
N2 0.0388(13) 0.099(2) 0.0666(17) 0.0065(14) 0.0089(12) 0.0411(16)

loop_
_atom_type_symbol
_atom_type_description
_atom_type_scat_dispersion_real
_atom_type_scat_dispersion_imag
_atom_type_scat_source
C C 0.0181 0.0091 'International Tables Vol C Tables 4.2.6.8 and 6.1.1.4'
H H 0.0000 0.0000 'International Tables Vol C Tables 4.2.6.8 and 6.1.1.4'
N N 0.0311 0.0180 'International Tables Vol C Tables 4.2.6.8 and 6.1.1.4'
O O 0.0492 0.0322 'International Tables Vol C Tables 4.2.6.8 and 6.1.1.4'

loop_
_geom_angle_atom_site_label_1
_geom_angle_atom_site_label_2
_geom_angle_atom_site_label_3
_geom_angle
C2 C13 H13A 109.5
C2 C13 H13B 109.5
H13A C13 H13B 109.5
C2 C13 H13C 109.5
H13A C13 H13C 109.5
H13B C13 H13C 109.5
N3 C14 C11 121.1(3)
N3 C14 H14 119.5
C11 C14 H14 119.5
N3 C15 C16 110.2(2)
N3 C15 H15A 109.6
C16 C15 H15A 109.6
N3 C15 H15B 109.6
C16 C15 H15B 109.6
H15A C15 H15B 108.1
C15 C16 C17 113.1(2)
C15 C16 H16A 109.0
C17 C16 H16A 109.0
C15 C16 H16B 109.0
C17 C16 H16B 109.0
H16A C16 H16B 107.8
N4 C17 C16 111.5(2)
N4 C17 H17A 109.3
C16 C17 H17A 109.3
N4 C17 H17B 109.3
C16 C17 H17B 109.3
H17A C17 H17B 108.0
N6 C18 N4 112.8(2)
N6 C18 H18 123.6
N4 C18 H18 123.6
C20 C19 N4 105.6(2)
C20 C19 H19 127.2
N4 C19 H19 127.2
C19 C20 N6 111.3(2)
C19 C20 H20 124.4
N6 C20 H20 124.4
C14 N3 C15 119.3(3)
C18 N4 C19 106.4(2)
C18 N4 C17 126.2(2)
C19 N4 C17 127.3(2)
C18 N6 C20 103.9(2)
C12 O1 H1 109.5
C2 C1 C6 119.0(4)
C2 C1 H2 120.5
C6 C1 H2 120.5
C1 C2 C3 119.3(4)
C1 C2 C13 121.2(4)
C3 C2 C13 119.4(4)
C4 C3 C2 123.6(4)
C4 C3 H3 118.2
C2 C3 H3 118.2
C3 C4 C5 117.8(4)
C3 C4 H4 121.1
C5 C4 H4 121.1
C4 C5 C6 123.7(4)
C4 C5 N1 116.4(4)
C6 C5 N1 119.9(4)
C5 C6 C1 116.5(4)
C5 C6 H6 121.8
C1 C6 H6 121.8
C8 C7 C11 121.6(3)
C8 C7 H7 119.2
C11 C7 H7 119.2
C7 C8 C9 119.0(3)
C7 C8 N2 111.1(3)
C9 C8 N2 129.8(3)
C10 C9 C8 120.7(3)
C10 C9 H9 119.7
C8 C9 H9 119.7
C9 C10 C12 120.4(3)
C9 C10 H10 119.8
C12 C10 H10 119.8
C7 C11 C12 119.4(3)
C7 C11 C14 119.5(3)
C12 C11 C14 121.1(3)
O1 C12 C10 119.6(3)
O1 C12 C11 121.5(2)
C10 C12 C11 118.9(3)
N2 N1 C5 108.1(3)
N1 N2 C8 105.2(3)

loop_
_geom_bond_atom_site_label_1
_geom_bond_atom_site_label_2
_geom_bond_distance
C13 C2 1.501(5)
C13 H13A 0.9600
C13 H13B 0.9600
C13 H13C 0.9600
C14 N3 1.272(4)
C14 C11 1.457(4)
C14 H14 0.9300
C15 N3 1.464(3)
C15 C16 1.500(4)
C15 H15A 0.9700
C15 H15B 0.9700
C16 C17 1.520(4)
C16 H16A 0.9700
C16 H16B 0.9700
C17 N4 1.465(3)
C17 H17A 0.9700
C17 H17B 0.9700
C18 N6 1.317(3)
C18 N4 1.347(3)
C18 H18 0.9300
C19 C20 1.354(4)
C19 N4 1.370(3)
C19 H19 0.9300
C20 N6 1.367(4)
C20 H20 0.9300
O1 C12 1.336(3)
O1 H1 0.8200
C1 C2 1.372(5)
C1 C6 1.427(5)
C1 H2 0.9300
C2 C3 1.397(5)
C3 C4 1.333(6)
C3 H3 0.9300
C4 C5 1.333(6)
C4 H4 0.9300
C5 C6 1.426(6)
C5 N1 1.537(5)
C6 H6 0.9300
C7 C8 1.381(4)
C7 C11 1.386(4)
C7 H7 0.9300
C8 C9 1.399(5)
C8 N2 1.547(5)
C9 C10 1.385(5)
C9 H9 0.9300
C10 C12 1.401(4)
C10 H10 0.9300
C11 C12 1.417(4)
N1 N2 1.174(4)

loop_
_geom_hbond_atom_site_label_D
_geom_hbond_atom_site_label_H
_geom_hbond_atom_site_label_A
_geom_hbond_distance_DH
_geom_hbond_distance_HA
_geom_hbond_distance_DA
_geom_hbond_angle_DHA
O1 H1 N3 0.82 1.86 2.588(3) 148

_cod_database_fobs_code 1550460
